data_4329093
loop_
_publ_author_name
'Marina V. Kirillova'
'Alexander M. Kirillov'
'Andr\'e N. C. Martins'
'Claudia Graiff'
'Antonio Tiripicchio'
'Armando J. L. Pombeiro'

_publ_section_title
;
 Topologically Unique Heterometallic CuII/Li Coordination Polymers
 Self-Assembled from N,N-bis(2-Hydroxyethyl)-2-aminoethanesulfonic Acid
 Biobuffer: Versatile Catalyst Precursors for Mild Hydrocarboxylation of
 Alkanes to Carboxylic Acids
;
_journal_name_full 'Inorganic Chemistry'
_journal_page_first 5224
_journal_page_last 5234
_journal_paper_doi 10.1021/ic300123d
_journal_volume 51
_journal_year 2012
_chemical_formula_sum 'C31 H67 Cu4 Li N4 O29 S4'
_chemical_formula_weight 1349.23
_chemical_name_systematic
; 
 ? 
;
_space_group_IT_number 15
_symmetry_cell_setting monoclinic
_symmetry_space_group_name_Hall '-C 2yc'
_symmetry_space_group_name_H-M 'C 1 2/c 1'
_atom_sites_solution_hydrogens geom
_atom_sites_solution_primary direct
_atom_sites_solution_secondary difmap
_audit_creation_method SHELXL-97
_cell_angle_alpha 90.00
_cell_angle_beta 117.006(4)
_cell_angle_gamma 90.00
_cell_formula_units_Z 4
_cell_length_a 19.137(5)
_cell_length_b 20.483(5)
_cell_length_c 14.562(3)
_cell_measurement_reflns_used 999
_cell_measurement_temperature 273(2)
_cell_measurement_theta_max 18
_cell_measurement_theta_min 7
_cell_volume 5086(2)
_computing_structure_refinement 'SHELXL-97 (Sheldrick, 1997)'
_computing_structure_solution 'SHELXS-97 (Sheldrick, 1990)'
_diffrn_ambient_temperature 273(2)
_diffrn_measured_fraction_theta_full 0.998
_diffrn_measured_fraction_theta_max 0.998
_diffrn_measurement_device_type 'BRUKER SMART 1000'
_diffrn_measurement_method 'omega scan'
_diffrn_radiation_monochromator graphite
_diffrn_radiation_source 'fine-focus sealed tube'
_diffrn_radiation_type MoK\a
_diffrn_radiation_wavelength 0.71073
_diffrn_reflns_av_R_equivalents 0.0798
_diffrn_reflns_av_sigmaI/netI 0.0786
_diffrn_reflns_limit_h_max 21
_diffrn_reflns_limit_h_min -21
_diffrn_reflns_limit_k_max 22
_diffrn_reflns_limit_k_min -22
_diffrn_reflns_limit_l_max 16
_diffrn_reflns_limit_l_min -16
_diffrn_reflns_number 20877
_diffrn_reflns_theta_full 23.34
_diffrn_reflns_theta_max 23.34
_diffrn_reflns_theta_min 1.55
_exptl_absorpt_coefficient_mu 1.909
_exptl_absorpt_correction_T_max 1
_exptl_absorpt_correction_T_min 0.8193
_exptl_absorpt_correction_type multi-scan
_exptl_absorpt_process_details 'BRUKER SADABS'
_exptl_crystal_density_diffrn 1.762
_exptl_crystal_F_000 2784
_exptl_crystal_size_max 0.24
_exptl_crystal_size_mid 0.18
_exptl_crystal_size_min 0.16
_refine_diff_density_max 0.519
_refine_diff_density_min -0.340
_refine_diff_density_rms 0.075
_refine_ls_extinction_method none
_refine_ls_goodness_of_fit_ref 0.826
_refine_ls_hydrogen_treatment mixed
_refine_ls_matrix_type full
_refine_ls_number_parameters 357
_refine_ls_number_reflns 3689
_refine_ls_number_restraints 1
_refine_ls_restrained_S_all 0.826
_refine_ls_R_factor_all 0.0733
_refine_ls_R_factor_gt 0.0382
_refine_ls_shift/su_max 0.000
_refine_ls_shift/su_mean 0.000
_refine_ls_structure_factor_coef Fsqd
_refine_ls_weighting_details 'calc w=1/[\s^2^(Fo^2^)+(0.0477P)^2^+0.0000P] where P=(Fo^2^+2Fc^2^)/3'
_refine_ls_weighting_scheme calc
_refine_ls_wR_factor_gt 0.0814
_refine_ls_wR_factor_ref 0.0908
_reflns_number_gt 2318
_reflns_number_total 3689
_reflns_threshold_expression >2sigma(I)
_cod_data_source_file ic300123d_si_003.cif
_cod_data_source_block anm007
_cod_original_cell_volume 5085(2)
_cod_database_code 4329093

loop_
_symmetry_equiv_pos_as_xyz
'x, y, z'
'-x, y, -z+1/2'
'x+1/2, y+1/2, z'
'-x+1/2, y+1/2, -z+1/2'
'-x, -y, -z'
'x, -y, z-1/2'
'-x+1/2, -y+1/2, -z'
'x+1/2, -y+1/2, z-1/2'

loop_
_atom_site_label
_atom_site_type_symbol
_atom_site_fract_x
_atom_site_fract_y
_atom_site_fract_z
_atom_site_U_iso_or_equiv
_atom_site_adp_type
_atom_site_occupancy
_atom_site_symmetry_multiplicity
_atom_site_calc_flag
_atom_site_refinement_flags
_atom_site_disorder_assembly
_atom_site_disorder_group
C1 C 0.1348(4) 0.2490(3) 0.3607(5) 0.0524(17) Uani 1 1 d . . .
H1A H 0.1436 0.2778 0.3141 0.063 Uiso 1 1 calc R . .
H1B H 0.1850 0.2396 0.4189 0.063 Uiso 1 1 calc R . .
C2 C 0.0815(3) 0.2814(3) 0.3972(5) 0.0505(17) Uani 1 1 d . . .
H2A H 0.1090 0.3173 0.4427 0.061 Uiso 1 1 calc R . .
H2B H 0.0361 0.2990 0.3385 0.061 Uiso 1 1 calc R . .
C3 C 0.1271(8) 0.1609(6) 0.6021(10) 0.058(3) Uani 0.60 1 d P A 1
H3A H 0.0852 0.1512 0.6200 0.070 Uiso 0.60 1 calc PR A 1
H3B H 0.1763 0.1594 0.6649 0.070 Uiso 0.60 1 calc PR A 1
C33 C 0.1685(10) 0.1719(8) 0.5871(14) 0.049(5) Uani 0.40 1 d P A 2
H33A H 0.1914 0.1646 0.6609 0.059 Uiso 0.40 1 calc PR A 2
H33B H 0.2107 0.1821 0.5699 0.059 Uiso 0.40 1 calc PR A 2
C4 C 0.1162(5) 0.2246(4) 0.5602(5) 0.086(3) Uani 1 1 d . . .
H4A H 0.1658 0.2392 0.5645 0.103 Uiso 1 1 calc R A 1
H4B H 0.1038 0.2532 0.6039 0.103 Uiso 1 1 calc R A 1
C5 C -0.0190(3) 0.2560(3) 0.4493(5) 0.0495(17) Uani 1 1 d . . .
H5A H -0.0323 0.2263 0.4909 0.059 Uiso 1 1 calc R A .
H5B H -0.0597 0.2521 0.3788 0.059 Uiso 1 1 calc R . .
C6 C -0.0210(4) 0.3255(3) 0.4859(6) 0.0591(19) Uani 1 1 d . A .
H6A H -0.0155 0.3562 0.4389 0.071 Uiso 1 1 calc R . .
H6B H 0.0229 0.3318 0.5535 0.071 Uiso 1 1 calc R . .
C7 C 0.2346(5) 0.1129(4) 0.1342(6) 0.080(2) Uani 1 1 d . . .
H7A H 0.1923 0.1259 0.0684 0.096 Uiso 1 1 calc R . .
H7B H 0.2704 0.0857 0.1207 0.096 Uiso 1 1 calc R . .
C8 C 0.2767(4) 0.1719(3) 0.1914(5) 0.064(2) Uani 1 1 d . . .
H8A H 0.3229 0.1589 0.2532 0.077 Uiso 1 1 calc R . .
H8B H 0.2937 0.1972 0.1488 0.077 Uiso 1 1 calc R . .
C9 C 0.1316(4) 0.0368(3) 0.1141(5) 0.070(2) Uani 1 1 d . . .
H9A H 0.1440 0.0185 0.0618 0.084 Uiso 1 1 calc R . .
H9B H 0.1204 0.0009 0.1488 0.084 Uiso 1 1 calc R . .
C10 C 0.0613(3) 0.0781(3) 0.0639(5) 0.0546(17) Uani 1 1 d . . .
H10A H 0.0626 0.1013 0.0066 0.065 Uiso 1 1 calc R . .
H10B H 0.0147 0.0509 0.0368 0.065 Uiso 1 1 calc R . .
C11 C 0.2586(4) 0.0263(3) 0.2611(5) 0.0623(19) Uani 1 1 d . . .
H11A H 0.3109 0.0445 0.2868 0.075 Uiso 1 1 calc R . .
H11B H 0.2566 -0.0126 0.2220 0.075 Uiso 1 1 calc R . .
C12 C 0.2450(4) 0.0069(3) 0.3520(5) 0.0600(18) Uani 1 1 d . . .
H12A H 0.2707 -0.0344 0.3794 0.072 Uiso 1 1 calc R . .
H12B H 0.1892 0.0012 0.3292 0.072 Uiso 1 1 calc R . .
C13 C 0.0000 0.0305(3) 0.2500 0.0316(18) Uani 1 2 d S . .
C14 C 0.0000 -0.0423(3) 0.2500 0.0275(17) Uani 1 2 d S . .
C15 C -0.0634(3) -0.0766(2) 0.1772(4) 0.0371(13) Uani 1 1 d . . .
H15 H -0.1060 -0.0542 0.1273 0.045 Uiso 1 1 calc R . .
C16 C -0.0632(3) -0.1447(3) 0.1787(4) 0.0429(14) Uani 1 1 d . . .
C17 C 0.0000 -0.1782(4) 0.2500 0.045(2) Uani 1 2 d S . .
H17 H 0.0000 -0.2236 0.2500 0.054 Uiso 1 2 calc SR . .
N1 N 0.0554(2) 0.2340(2) 0.4528(3) 0.0346(11) Uani 1 1 d . A .
N2 N 0.2017(3) 0.0741(2) 0.1912(4) 0.0432(12) Uani 1 1 d . . .
O1 O 0.09898(19) 0.18996(15) 0.3089(3) 0.0326(8) Uani 1 1 d . . .
O2 O 0.1282(3) 0.1124(2) 0.5326(3) 0.0534(12) Uani 1 1 d . . .
O3 O -0.1095(3) 0.4088(2) 0.5161(4) 0.0732(14) Uani 1 1 d . A .
O4 O -0.1708(3) 0.3239(3) 0.3950(5) 0.118(2) Uani 1 1 d . A .
O5 O -0.1033(4) 0.3022(2) 0.5765(6) 0.135(3) Uani 1 1 d . A .
O6 O 0.2273(3) 0.2116(2) 0.2193(4) 0.0514(12) Uani 1 1 d . . .
O7 O 0.05756(19) 0.12293(15) 0.1335(3) 0.0329(9) Uani 1 1 d . . .
O8 O 0.2470(2) 0.12844(17) 0.3973(3) 0.0448(10) Uani 1 1 d . . .
O9 O 0.2549(3) 0.0499(2) 0.5249(4) 0.0729(14) Uani 1 1 d . . .
O10 O 0.3655(2) 0.0674(2) 0.4907(3) 0.0643(13) Uani 1 1 d . . .
O11 O 0.0557(2) 0.05940(15) 0.3237(3) 0.0346(9) Uani 1 1 d . . .
S1 S -0.10870(10) 0.34116(7) 0.49234(15) 0.0534(5) Uani 1 1 d . . .
S2 S 0.28152(8) 0.06647(7) 0.44978(12) 0.0442(4) Uani 1 1 d . . .
Cu1 Cu 0.04012(3) 0.14819(3) 0.36987(5) 0.03137(19) Uani 1 1 d . . .
Cu2 Cu 0.15449(4) 0.13591(3) 0.25646(5) 0.03258(19) Uani 1 1 d . . .
O100 O -0.1277(3) -0.1748(2) 0.1030(3) 0.0729(14) Uani 1 1 d . . .
H100 H -0.1223 -0.2145 0.1096 0.109 Uiso 1 1 calc R . .
O1N O 0.0293(4) 0.4995(4) 0.6152(8) 0.207(4) Uani 1 1 d D . .
O2N O 0.0967(7) 0.4145(5) 0.2641(6) 0.258(6) Uani 1 1 d . . .
O3N O -0.0328(9) 0.6066(8) 0.2607(12) 0.162(6) Uani 0.50 1 d P . .
LiN Li -0.0658(7) 0.4934(10) 0.5073(12) 0.061(6) Uani 0.50 1 d PD . .
H2 H 0.165(3) 0.100(3) 0.528(5) 0.05(2) Uiso 1 1 d . . .
H6 H 0.208(3) 0.238(3) 0.185(4) 0.03(2) Uiso 1 1 d . . .

loop_
_atom_site_aniso_label
_atom_site_aniso_U_11
_atom_site_aniso_U_22
_atom_site_aniso_U_33
_atom_site_aniso_U_23
_atom_site_aniso_U_13
_atom_site_aniso_U_12
C1 0.056(4) 0.036(3) 0.082(5) -0.022(3) 0.046(4) -0.018(3)
C2 0.051(4) 0.032(3) 0.082(5) -0.017(3) 0.042(4) -0.008(3)
C3 0.068(10) 0.055(9) 0.045(7) -0.002(6) 0.020(7) 0.000(7)
C33 0.051(13) 0.043(10) 0.039(11) -0.008(8) 0.009(10) -0.011(9)
C4 0.100(6) 0.072(5) 0.050(5) -0.024(4) 0.004(5) 0.023(5)
C5 0.051(4) 0.030(3) 0.083(5) -0.015(3) 0.044(4) -0.004(3)
C6 0.055(4) 0.040(4) 0.097(5) -0.021(4) 0.047(4) -0.006(3)
C7 0.090(6) 0.087(6) 0.092(6) -0.010(5) 0.068(5) 0.012(5)
C8 0.051(4) 0.081(5) 0.081(5) -0.014(4) 0.049(4) -0.012(4)
C9 0.062(5) 0.075(5) 0.058(5) -0.031(4) 0.014(4) 0.019(4)
C10 0.043(4) 0.062(4) 0.058(4) -0.026(4) 0.022(3) -0.004(3)
C11 0.061(5) 0.050(4) 0.064(5) -0.014(4) 0.018(4) 0.024(3)
C12 0.059(4) 0.035(4) 0.072(5) 0.005(3) 0.017(4) 0.003(3)
C13 0.041(5) 0.023(4) 0.036(5) 0.000 0.022(4) 0.000
C14 0.031(4) 0.024(4) 0.027(4) 0.000 0.012(4) 0.000
C15 0.046(4) 0.029(3) 0.036(3) -0.001(3) 0.019(3) 0.001(3)
C16 0.058(4) 0.030(3) 0.047(4) -0.014(3) 0.030(3) -0.014(3)
C17 0.067(6) 0.020(4) 0.056(6) 0.000 0.036(5) 0.000
N1 0.032(3) 0.035(3) 0.038(3) -0.009(2) 0.016(2) -0.002(2)
N2 0.039(3) 0.041(3) 0.051(3) -0.006(2) 0.021(3) 0.011(2)
O1 0.032(2) 0.0281(19) 0.045(2) -0.0083(17) 0.0232(18) -0.0026(16)
O2 0.056(3) 0.045(3) 0.054(3) -0.001(2) 0.021(3) 0.011(2)
O3 0.077(3) 0.043(3) 0.115(4) -0.015(3) 0.057(3) 0.012(2)
O4 0.059(3) 0.109(4) 0.160(6) -0.078(4) 0.027(4) 0.007(3)
O5 0.208(7) 0.070(4) 0.236(7) 0.075(4) 0.195(7) 0.072(4)
O6 0.050(3) 0.052(3) 0.058(3) 0.007(3) 0.030(3) 0.001(2)
O7 0.035(2) 0.0317(19) 0.037(2) -0.0039(17) 0.0204(18) 0.0032(16)
O8 0.046(2) 0.035(2) 0.045(2) -0.0002(18) 0.014(2) 0.0060(18)
O9 0.076(3) 0.087(3) 0.071(3) 0.030(3) 0.046(3) 0.021(3)
O10 0.033(3) 0.055(3) 0.086(3) -0.002(2) 0.011(2) 0.009(2)
O11 0.037(2) 0.0208(18) 0.040(2) -0.0043(17) 0.0117(19) -0.0003(16)
S1 0.0645(11) 0.0311(9) 0.0871(14) 0.0020(9) 0.0539(11) 0.0080(8)
S2 0.0367(9) 0.0423(9) 0.0501(10) 0.0056(8) 0.0167(8) 0.0072(7)
Cu1 0.0306(4) 0.0260(3) 0.0395(4) -0.0057(3) 0.0178(3) -0.0014(3)
Cu2 0.0293(4) 0.0302(4) 0.0401(4) -0.0040(3) 0.0174(3) 0.0033(3)
O100 0.079(3) 0.041(3) 0.073(3) -0.007(2) 0.013(3) -0.017(2)
O1N 0.102(6) 0.117(6) 0.359(12) -0.010(7) 0.067(7) -0.007(5)
O2N 0.357(14) 0.211(10) 0.108(6) 0.032(6) 0.020(8) -0.109(10)
O3N 0.181(19) 0.199(15) 0.110(11) -0.009(12) 0.069(12) 0.017(12)
LiN 0.069(16) 0.047(13) 0.073(16) 0.001(11) 0.038(14) 0.014(11)

loop_
_atom_type_symbol
_atom_type_description
_atom_type_scat_dispersion_real
_atom_type_scat_dispersion_imag
_atom_type_scat_source
C C 0.0033 0.0016 'International Tables Vol C Tables 4.2.6.8 and 6.1.1.4'
Li Li -0.0003 0.0001 'International Tables Vol C Tables 4.2.6.8 and 6.1.1.4'
N N 0.0061 0.0033 'International Tables Vol C Tables 4.2.6.8 and 6.1.1.4'
O O 0.0106 0.0060 'International Tables Vol C Tables 4.2.6.8 and 6.1.1.4'
S S 0.1246 0.1234 'International Tables Vol C Tables 4.2.6.8 and 6.1.1.4'
Cu Cu 0.3201 1.2651 'International Tables Vol C Tables 4.2.6.8 and 6.1.1.4'
H H 0.0000 0.0000 'International Tables Vol C Tables 4.2.6.8 and 6.1.1.4'

loop_
_geom_angle_atom_site_label_1
_geom_angle_atom_site_label_2
_geom_angle_atom_site_label_3
_geom_angle
_geom_angle_site_symmetry_1
_geom_angle_site_symmetry_3
O1 C1 C2 108.7(4) . .
O1 C1 H1A 109.9 . .
C2 C1 H1A 109.9 . .
O1 C1 H1B 109.9 . .
C2 C1 H1B 109.9 . .
H1A C1 H1B 108.3 . .
N1 C2 C1 110.8(4) . .
N1 C2 H2A 109.5 . .
C1 C2 H2A 109.5 . .
N1 C2 H2B 109.5 . .
C1 C2 H2B 109.5 . .
H2A C2 H2B 108.1 . .
C4 C3 O2 112.5(9) . .
C4 C3 H3A 109.1 . .
O2 C3 H3A 109.1 . .
C4 C3 H3B 109.1 . .
O2 C3 H3B 109.1 . .
H3A C3 H3B 107.8 . .
C4 C33 O2 110.8(12) . .
C4 C33 H33A 109.5 . .
O2 C33 H33A 109.5 . .
C4 C33 H33B 109.5 . .
O2 C33 H33B 109.5 . .
H33A C33 H33B 108.1 . .
C33 C4 C3 38.9(7) . .
C33 C4 N1 121.0(9) . .
C3 C4 N1 117.9(8) . .
C33 C4 H4A 70.4 . .
C3 C4 H4A 107.8 . .
N1 C4 H4A 107.8 . .
C33 C4 H4B 129.6 . .
C3 C4 H4B 107.8 . .
N1 C4 H4B 107.8 . .
H4A C4 H4B 107.2 . .
N1 C5 C6 116.7(5) . .
N1 C5 H5A 108.1 . .
C6 C5 H5A 108.1 . .
N1 C5 H5B 108.1 . .
C6 C5 H5B 108.1 . .
H5A C5 H5B 107.3 . .
C5 C6 S1 111.5(4) . .
C5 C6 H6A 109.3 . .
S1 C6 H6A 109.3 . .
C5 C6 H6B 109.3 . .
S1 C6 H6B 109.3 . .
H6A C6 H6B 108.0 . .
N2 C7 C8 112.6(6) . .
N2 C7 H7A 109.1 . .
C8 C7 H7A 109.1 . .
N2 C7 H7B 109.1 . .
C8 C7 H7B 109.1 . .
H7A C7 H7B 107.8 . .
O6 C8 C7 111.1(5) . .
O6 C8 H8A 109.4 . .
C7 C8 H8A 109.4 . .
O6 C8 H8B 109.4 . .
C7 C8 H8B 109.4 . .
H8A C8 H8B 108.0 . .
C10 C9 N2 112.4(5) . .
C10 C9 H9A 109.1 . .
N2 C9 H9A 109.1 . .
C10 C9 H9B 109.1 . .
N2 C9 H9B 109.1 . .
H9A C9 H9B 107.9 . .
O7 C10 C9 110.8(5) . .
O7 C10 H10A 109.5 . .
C9 C10 H10A 109.5 . .
O7 C10 H10B 109.5 . .
C9 C10 H10B 109.5 . .
H10A C10 H10B 108.1 . .
N2 C11 C12 114.3(5) . .
N2 C11 H11A 108.7 . .
C12 C11 H11A 108.7 . .
N2 C11 H11B 108.7 . .
C12 C11 H11B 108.7 . .
H11A C11 H11B 107.6 . .
C11 C12 S2 111.3(4) . .
C11 C12 H12A 109.4 . .
S2 C12 H12A 109.4 . .
C11 C12 H12B 109.4 . .
S2 C12 H12B 109.4 . .
H12A C12 H12B 108.0 . .
O11 C13 O11 124.2(6) . 2
O11 C13 C14 117.9(3) . .
O11 C13 C14 117.9(3) 2 .
C15 C14 C15 119.1(7) 2 .
C15 C14 C13 120.5(3) 2 .
C15 C14 C13 120.5(3) . .
C16 C15 C14 120.0(5) . .
C16 C15 H15 120.0 . .
C14 C15 H15 120.0 . .
O100 C16 C15 116.2(5) . .
O100 C16 C17 123.1(5) . .
C15 C16 C17 120.6(6) . .
C16 C17 C16 119.7(7) . 2
C16 C17 H17 120.2 . .
C16 C17 H17 120.2 2 .
C5 N1 C4 111.2(5) . .
C5 N1 C2 109.9(4) . .
C4 N1 C2 111.3(5) . .
C5 N1 Cu1 111.1(3) . .
C4 N1 Cu1 109.9(4) . .
C2 N1 Cu1 103.2(3) . .
C11 N2 C7 112.0(5) . .
C11 N2 C9 107.8(5) . .
C7 N2 C9 108.4(5) . .
C11 N2 Cu2 116.0(4) . .
C7 N2 Cu2 108.7(4) . .
C9 N2 Cu2 103.3(3) . .
C1 O1 Cu2 118.7(3) . .
C1 O1 Cu1 112.0(3) . .
Cu2 O1 Cu1 118.28(16) . .
C33 O2 C3 37.9(7) . .
C33 O2 Cu1 104.5(8) . .
C3 O2 Cu1 105.5(6) . .
C33 O2 H2 93(5) . .
C3 O2 H2 127(5) . .
Cu1 O2 H2 107(5) . .
S1 O3 LiN 142.3(7) . .
C8 O6 Cu2 103.3(4) . .
C8 O6 H6 115(5) . .
Cu2 O6 H6 120(5) . .
C10 O7 Cu2 115.0(3) . .
C10 O7 Cu1 122.0(3) . 2
Cu2 O7 Cu1 120.23(17) . 2
S2 O8 Cu2 124.9(2) . .
S2 O10 LiN 127.3(5) . 3_545
C13 O11 Cu1 120.8(3) . .
O4 S1 O3 112.8(3) . .
O4 S1 O5 114.8(4) . .
O3 S1 O5 109.8(3) . .
O4 S1 C6 106.8(3) . .
O3 S1 C6 107.8(3) . .
O5 S1 C6 104.3(3) . .
O9 S2 O10 113.7(3) . .
O9 S2 O8 111.5(2) . .
O10 S2 O8 110.9(2) . .
O9 S2 C12 107.7(3) . .
O10 S2 C12 107.6(3) . .
O8 S2 C12 104.9(3) . .
O9 S2 LiN 107.6(5) . 3_545
O10 S2 LiN 30.6(4) . 3_545
O8 S2 LiN 135.6(4) . 3_545
C12 S2 LiN 82.0(4) . 3_545
O7 Cu1 O1 151.20(15) 2 .
O7 Cu1 O11 92.17(14) 2 .
O1 Cu1 O11 92.38(14) . .
O7 Cu1 N1 96.97(15) 2 .
O1 Cu1 N1 86.25(15) . .
O11 Cu1 N1 163.43(16) . .
O7 Cu1 O2 100.90(16) 2 .
O1 Cu1 O2 107.83(16) . .
O11 Cu1 O2 84.64(15) . .
N1 Cu1 O2 80.09(16) . .
O1 Cu2 O7 88.62(14) . .
O1 Cu2 O8 91.60(15) . .
O7 Cu2 O8 165.06(14) . .
O1 Cu2 N2 173.73(17) . .
O7 Cu2 N2 85.66(16) . .
O8 Cu2 N2 93.27(16) . .
O1 Cu2 O6 102.04(15) . .
O7 Cu2 O6 107.73(16) . .
O8 Cu2 O6 86.84(17) . .
N2 Cu2 O6 82.20(18) . .
C16 O100 H100 109.5 . .
LiN O1N LiN 82.1(10) . 5_566
O1N LiN O3 107.3(10) . .
O1N LiN O10 114.5(10) . 3_455
O3 LiN O10 114.4(9) . 3_455
O1N LiN O1N 97.9(10) . 5_566
O3 LiN O1N 114.6(9) . 5_566
O10 LiN O1N 107.1(9) 3_455 5_566
O1N LiN LiN 55.6(6) . 5_566
O3 LiN LiN 123.3(13) . 5_566
O10 LiN LiN 121.8(14) 3_455 5_566
O1N LiN LiN 42.3(7) 5_566 5_566
O1N LiN S2 132.4(10) . 3_455
O3 LiN S2 93.9(6) . 3_455
O10 LiN S2 22.1(2) 3_455 3_455
O1N LiN S2 111.3(7) 5_566 3_455
LiN LiN S2 139.6(12) 5_566 3_455

loop_
_geom_bond_atom_site_label_1
_geom_bond_atom_site_label_2
_geom_bond_distance
_geom_bond_site_symmetry_2
C1 O1 1.426(6) .
C1 C2 1.501(7) .
C1 H1A 0.9700 .
C1 H1B 0.9700 .
C2 N1 1.489(7) .
C2 H2A 0.9700 .
C2 H2B 0.9700 .
C3 C4 1.415(14) .
C3 O2 1.425(13) .
C3 H3A 0.9700 .
C3 H3B 0.9700 .
C33 C4 1.402(19) .
C33 O2 1.467(17) .
C33 H33A 0.9700 .
C33 H33B 0.9700 .
C4 N1 1.478(7) .
C4 H4A 0.9700 .
C4 H4B 0.9700 .
C5 N1 1.471(6) .
C5 C6 1.527(7) .
C5 H5A 0.9700 .
C5 H5B 0.9700 .
C6 S1 1.753(6) .
C6 H6A 0.9700 .
C6 H6B 0.9700 .
C7 N2 1.479(8) .
C7 C8 1.481(9) .
C7 H7A 0.9700 .
C7 H7B 0.9700 .
C8 O6 1.438(7) .
C8 H8A 0.9700 .
C8 H8B 0.9700 .
C9 C10 1.472(8) .
C9 N2 1.510(7) .
C9 H9A 0.9700 .
C9 H9B 0.9700 .
C10 O7 1.393(6) .
C10 H10A 0.9700 .
C10 H10B 0.9700 .
C11 N2 1.474(7) .
C11 C12 1.514(9) .
C11 H11A 0.9700 .
C11 H11B 0.9700 .
C12 S2 1.760(6) .
C12 H12A 0.9700 .
C12 H12B 0.9700 .
C13 O11 1.264(4) .
C13 O11 1.264(4) 2
C13 C14 1.492(9) .
C14 C15 1.385(6) 2
C14 C15 1.385(6) .
C15 C16 1.394(7) .
C15 H15 0.9300 .
C16 O100 1.372(6) .
C16 C17 1.368(7) .
C17 C16 1.368(7) 2
C17 H17 0.9300 .
N1 Cu1 2.077(4) .
N2 Cu2 2.025(4) .
O1 Cu2 1.917(3) .
O1 Cu1 1.923(3) .
O2 Cu1 2.316(4) .
O2 H2 0.77(5) .
O3 S1 1.430(4) .
O3 LiN 1.95(2) .
O4 S1 1.420(5) .
O5 S1 1.427(5) .
O6 Cu2 2.307(5) .
O6 H6 0.72(5) .
O7 Cu2 1.924(3) .
O7 Cu1 1.918(3) 2
O8 S2 1.474(4) .
O8 Cu2 2.016(4) .
O9 S2 1.442(4) .
O10 S2 1.438(4) .
O10 LiN 1.948(19) 3_545
O11 Cu1 2.007(3) .
S2 LiN 3.042(16) 3_545
Cu1 O7 1.918(3) 2
O100 H100 0.8200 .
O1N LiN 1.789(5) .
O1N LiN 2.20(2) 5_566
O3N O3N 1.42(3) 2
LiN O10 1.948(19) 3_455
LiN O1N 2.20(2) 5_566
LiN LiN 2.63(4) 5_566
LiN S2 3.042(16) 3_455
